data_4118303
loop_
_publ_author_name
'Sven O. Sylvester'
'Jacqueline M. Cole'
'Paul G. Waddell'

_publ_section_title
;
 Photoconversion Bonding Mechanism in Ruthenium Sulfur Dioxide Linkage
 Photoisomers Revealed by in Situ Diffraction
;
_journal_name_full 'Journal of the American Chemical Society'
_journal_page_first 11860
_journal_page_last 11863
_journal_paper_doi 10.1021/ja303943q
_journal_volume 134
_journal_year 2012
_chemical_absolute_configuration unk
_chemical_formula_moiety 'C5 H16 Cl3 N5 O2 Ru1 S1'
_chemical_formula_sum 'C5 H18 Cl3 N5 O3 Ru S'
_chemical_formula_weight 435.72
_chemical_name_systematic
;
 ?
;
_space_group_IT_number 4
_symmetry_cell_setting monoclinic
_symmetry_space_group_name_Hall 'P 2yb'
_symmetry_space_group_name_H-M 'P 1 21 1'
_atom_sites_solution_hydrogens geom
_atom_sites_solution_primary direct
_atom_sites_solution_secondary difmap
_audit_creation_date 2012-04-24T12:24:03-00:00
_audit_creation_method 'WinGX routine CIF_UPDATE'
_cell_angle_alpha 90
_cell_angle_beta 91.675(3)
_cell_angle_gamma 90
_cell_formula_units_Z 2
_cell_length_a 7.130(2)
_cell_length_b 10.625(3)
_cell_length_c 9.959(3)
_cell_measurement_reflns_used 3267
_cell_measurement_temperature 100(2)
_cell_measurement_theta_max 33.2
_cell_measurement_theta_min 2.8
_cell_volume 754.1(4)
_computing_cell_refinement
;
        CrystalClear-SM Expert 2.0 r4 (Rigaku, 2009)
;
_computing_data_collection
;
        CrystalClear-SM Expert 2.0 r4 (Rigaku, 2009)
;
_computing_data_reduction
;
        CrystalClear-SM Expert 2.0 r4 (Rigaku, 2009)
;
_computing_molecular_graphics 'Ortep-3 for Windows (Farrugia, 1997)'
_computing_publication_material 'WinGX publication routines (Farrugia, 1999)'
_computing_structure_refinement 'SHELXL-97 (Sheldrick, 2008)'
_diffrn_ambient_temperature 100(2)
_diffrn_detector_area_resol_mean 28.5714
_diffrn_measured_fraction_theta_full 0.979
_diffrn_measured_fraction_theta_max 0.852
_diffrn_measurement_device_type
;
        Rigaku Saturn724+ (2x2 bin mode)
;
_diffrn_measurement_method 'profile data from \w-scans'
_diffrn_radiation_monochromator graphite
_diffrn_radiation_type MoK\a
_diffrn_radiation_wavelength 0.71073
_diffrn_reflns_av_R_equivalents 0.0387
_diffrn_reflns_av_unetI/netI 0.0513
_diffrn_reflns_limit_h_max 10
_diffrn_reflns_limit_h_min -4
_diffrn_reflns_limit_k_max 14
_diffrn_reflns_limit_k_min -11
_diffrn_reflns_limit_l_max 14
_diffrn_reflns_limit_l_min -13
_diffrn_reflns_number 3887
_diffrn_reflns_theta_full 27.5
_diffrn_reflns_theta_max 33.23
_diffrn_reflns_theta_min 3.44
_diffrn_source 'Sealed Tube'
_exptl_absorpt_coefficient_mu 1.716
_exptl_absorpt_correction_T_max 1
_exptl_absorpt_correction_T_min 0.809
_exptl_absorpt_correction_type multi-scan
_exptl_crystal_colour Colorless
_exptl_crystal_density_diffrn 1.919
_exptl_crystal_description Prism
_exptl_crystal_F_000 436
_exptl_crystal_size_max 0.2
_exptl_crystal_size_mid 0.2
_exptl_crystal_size_min 0.2
_refine_diff_density_max 1.006
_refine_diff_density_min -1.177
_refine_diff_density_rms 0.192
_refine_ls_abs_structure_details 'Flack H D (1983), Acta Cryst. A39, 876-881'
_refine_ls_abs_structure_Flack 0.41(6)
_refine_ls_extinction_method none
_refine_ls_goodness_of_fit_ref 1.061
_refine_ls_hydrogen_treatment mixed
_refine_ls_matrix_type full
_refine_ls_number_parameters 172
_refine_ls_number_reflns 3636
_refine_ls_number_restraints 1
_refine_ls_restrained_S_all 1.061
_refine_ls_R_factor_all 0.047
_refine_ls_R_factor_gt 0.0461
_refine_ls_shift/su_max 0.003
_refine_ls_shift/su_mean 0
_refine_ls_structure_factor_coef Fsqd
_refine_ls_weighting_details 'calc w=1/[\s^2^(Fo^2^)+(0.0585P)^2^+2.7438P] where P=(Fo^2^+2Fc^2^)/3'
_refine_ls_weighting_scheme calc
_refine_ls_wR_factor_ref 0.118
_reflns_number_gt 3565
_reflns_number_total 3636
_reflns_threshold_expression >2\s(I)
_cod_data_source_file ja303943q_si_002_03.cif
_cod_data_source_block 4-cl-pyr-100k-DARK
_cod_database_code 4118303

loop_
_symmetry_equiv_pos_as_xyz
'x, y, z'
'-x, y+1/2, -z'

loop_
_atom_site_label
_atom_site_fract_x
_atom_site_fract_y
_atom_site_fract_z
_atom_site_U_iso_or_equiv
_atom_site_adp_type
_atom_site_calc_flag
_atom_site_refinement_flags
_atom_site_occupancy
_atom_site_type_symbol
Ru1 0.21316(4) 0.32477(4) 0.30988(3) 0.01019(10) Uani d . 1 Ru
S1A 0.06349(15) 0.3219(3) 0.48913(10) 0.0129(2) Uani d . 1 S
N6 0.3573(5) 0.3280(8) 0.1264(4) 0.0113(7) Uani d . 1 n
N2 0.2480(8) 0.5240(5) 0.3168(5) 0.0169(10) Uani d . 1 n
H2A 0.3134 0.5496 0.2446 0.025 Uiso calc R 1 H
H2B 0.312 0.5456 0.3937 0.025 Uiso calc R 1 H
H2C 0.1334 0.5617 0.3149 0.025 Uiso calc R 1 H
N4 0.4755(6) 0.2934(5) 0.4117(4) 0.0171(10) Uani d . 1 n
H4A 0.5683 0.291 0.3509 0.026 Uiso calc R 1 H
H4B 0.472 0.2188 0.4565 0.026 Uiso calc R 1 H
H4C 0.4985 0.3569 0.4712 0.026 Uiso calc R 1 H
C1 0.5125(7) 0.4012(6) 0.1098(5) 0.0127(9) Uani d . 1 C
H3 0.5557 0.4519 0.1829 0.015 Uiso calc R 1 H
N3 0.1918(7) 0.1277(5) 0.2849(5) 0.0145(9) Uani d . 1 n
H3A 0.2503 0.1044 0.2088 0.022 Uiso calc R 1 H
H3B 0.0686 0.1053 0.2782 0.022 Uiso calc R 1 H
H3C 0.2472 0.0884 0.3569 0.022 Uiso calc R 1 H
N1 -0.0325(6) 0.3570(5) 0.1903(5) 0.0168(10) Uani d . 1 n
H1A -0.0019 0.3624 0.1024 0.025 Uiso calc R 1 H
H1B -0.0871 0.4302 0.2161 0.025 Uiso calc R 1 H
H1C -0.1141 0.2921 0.201 0.025 Uiso calc R 1 H
C5 0.2953(8) 0.2623(6) 0.0185(5) 0.0148(10) Uani d . 1 C
H1 0.1832 0.2149 0.0265 0.018 Uiso calc R 1 H
Cl1 0.66932(16) 0.3260(2) -0.25970(11) 0.0188(2) Uani d . 1 Cl
Cl2 0.11467(19) 0.58246(17) 0.98854(14) 0.0198(3) Uani d . 1 Cl
O2A -0.1061(5) 0.2497(5) 0.5025(4) 0.0178(8) Uani d . 1 O
O1A 0.1193(6) 0.3966(5) 0.6056(4) 0.0243(10) Uani d . 1 O
C2 0.6093(7) 0.4052(6) -0.0079(5) 0.0138(10) Uani d . 1 C
H4 0.7165 0.4574 -0.0162 0.017 Uiso calc R 1 H
C4 0.3823(8) 0.2590(6) -0.1014(6) 0.0157(10) Uani d . 1 C
H2 0.3339 0.2099 -0.1742 0.019 Uiso calc R 1 H
C3 0.5452(7) 0.3307(9) -0.1135(4) 0.0134(9) Uani d . 1 C
Cl4 0.26696(18) 0.05786(16) 0.60531(12) 0.0170(3) Uani d . 1 Cl
O5 0.3792(6) 0.5830(5) 0.7443(5) 0.0230(9) Uani d . 1 O
H100 0.333(14) 0.520(11) 0.707(10) 0.04(3) Uiso d . 1 H
H200 0.310(10) 0.593(8) 0.812(8) 0.015(17) Uiso d . 1 H

loop_
_atom_site_aniso_label
_atom_site_aniso_U_11
_atom_site_aniso_U_22
_atom_site_aniso_U_33
_atom_site_aniso_U_12
_atom_site_aniso_U_13
_atom_site_aniso_U_23
Ru1 0.01110(16) 0.00992(18) 0.00964(15) 0.00023(17) 0.00195(10) 0.0000(2)
S1A 0.0139(4) 0.0142(6) 0.0107(4) 0.0001(8) 0.0028(3) -0.0009(8)
N6 0.0115(15) 0.012(2) 0.0102(14) 0.002(3) 0.0027(11) 0.001(3)
N2 0.024(2) 0.010(3) 0.016(2) 0.000(2) 0.0034(17) -0.0022(17)
N4 0.0165(18) 0.023(3) 0.0114(17) -0.0015(18) 0.0024(15) 0.0004(16)
C1 0.016(2) 0.013(3) 0.0097(19) 0.0003(19) 0.0026(16) -0.0010(17)
N3 0.017(2) 0.013(3) 0.0130(18) -0.0009(18) 0.0025(16) 0.0007(18)
N1 0.0119(18) 0.019(3) 0.019(2) 0.0015(17) 0.0037(15) -0.0048(17)
C5 0.016(2) 0.013(3) 0.015(2) -0.0020(19) 0.0001(18) -0.0015(19)
Cl1 0.0247(5) 0.0173(6) 0.0148(4) -0.0004(8) 0.0083(4) -0.0010(6)
Cl2 0.0199(6) 0.0209(7) 0.0185(5) 0.0054(5) 0.0018(4) 0.0040(5)
O2A 0.0154(17) 0.022(2) 0.0157(17) -0.0017(16) 0.0026(14) 0.0000(16)
O1A 0.028(2) 0.029(3) 0.0166(18) -0.006(2) 0.0051(16) -0.0078(18)
C2 0.014(2) 0.014(3) 0.014(2) -0.0027(19) 0.0013(17) -0.0007(18)
C4 0.017(2) 0.012(3) 0.018(2) -0.0025(19) 0.0008(18) -0.0030(19)
C3 0.0186(19) 0.009(2) 0.0125(17) 0.006(3) 0.0031(14) 0.003(3)
Cl4 0.0202(6) 0.0160(7) 0.0148(5) 0.0007(5) 0.0004(4) 0.0016(5)
O5 0.023(2) 0.023(3) 0.023(2) -0.003(2) 0.0053(17) 0.0046(19)

loop_
_atom_type_symbol
_atom_type_description
_atom_type_scat_dispersion_real
_atom_type_scat_dispersion_imag
_atom_type_scat_source
C C 0.0033 0.0016 'International Tables Vol C Tables 4.2.6.8 and 6.1.1.4'
H H 0 0 'International Tables Vol C Tables 4.2.6.8 and 6.1.1.4'
Cl Cl 0.1484 0.1585 'International Tables Vol C Tables 4.2.6.8 and 6.1.1.4'
N N 0.0061 0.0033 'International Tables Vol C Tables 4.2.6.8 and 6.1.1.4'
O O 0.0106 0.006 'International Tables Vol C Tables 4.2.6.8 and 6.1.1.4'
Ru Ru -1.2594 0.8363 'International Tables Vol C Tables 4.2.6.8 and 6.1.1.4'
S S 0.1246 0.1234 'International Tables Vol C Tables 4.2.6.8 and 6.1.1.4'

loop_
_geom_angle_atom_site_label_1
_geom_angle_atom_site_label_2
_geom_angle_atom_site_label_3
_geom_angle
S1A Ru1 N3 92.79(16)
S1A Ru1 N1 92.74(13)
N3 Ru1 N1 92.2(2)
S1A Ru1 N6 178.52(10)
N3 Ru1 N6 87.1(3)
N1 Ru1 N6 85.79(16)
S1A Ru1 N4 93.10(13)
N3 Ru1 N4 87.7(2)
N1 Ru1 N4 174.16(18)
N6 Ru1 N4 88.37(16)
S1A Ru1 N2 92.79(15)
N3 Ru1 N2 174.41(18)
N1 Ru1 N2 87.2(2)
N6 Ru1 N2 87.3(3)
N4 Ru1 N2 92.3(2)
O2A S1A O1A 115.3(3)
O2A S1A Ru1 122.2(2)
O1A S1A Ru1 122.4(2)
C5 N6 C1 116.6(4)
C5 N6 Ru1 121.5(4)
C1 N6 Ru1 121.8(4)
Ru1 N2 H2A 109.5
Ru1 N2 H2B 109.5
H2A N2 H2B 109.5
Ru1 N2 H2C 109.5
H2A N2 H2C 109.5
H2B N2 H2C 109.5
Ru1 N4 H4A 109.5
Ru1 N4 H4B 109.5
H4A N4 H4B 109.5
Ru1 N4 H4C 109.5
H4A N4 H4C 109.5
H4B N4 H4C 109.5
N6 C1 C2 123.2(5)
N6 C1 H3 118.4
C2 C1 H3 118.4
Ru1 N3 H3A 109.5
Ru1 N3 H3B 109.5
H3A N3 H3B 109.5
Ru1 N3 H3C 109.5
H3A N3 H3C 109.5
H3B N3 H3C 109.5
Ru1 N1 H1A 109.5
Ru1 N1 H1B 109.5
H1A N1 H1B 109.5
Ru1 N1 H1C 109.5
H1A N1 H1C 109.5
H1B N1 H1C 109.5
N6 C5 C4 124.5(5)
N6 C5 H1 117.8
C4 C5 H1 117.8
C1 C2 C3 117.8(5)
C1 C2 H4 121.1
C3 C2 H4 121.1
C5 C4 C3 117.5(5)
C5 C4 H2 121.2
C3 C4 H2 121.2
C2 C3 C4 120.3(5)
C2 C3 Cl1 119.4(5)
C4 C3 Cl1 120.3(5)
H100 O5 H200 103(8)

loop_
_geom_bond_atom_site_label_1
_geom_bond_atom_site_label_2
_geom_bond_distance
Ru1 S1A 2.1066(12)
Ru1 N3 2.114(6)
Ru1 N1 2.117(4)
Ru1 N6 2.123(4)
Ru1 N4 2.128(4)
Ru1 N2 2.132(6)
S1A O2A 1.441(5)
S1A O1A 1.451(5)
N6 C5 1.344(7)
N6 C1 1.367(8)
N2 H2A 0.91
N2 H2B 0.91
N2 H2C 0.91
N4 H4A 0.91
N4 H4B 0.91
N4 H4C 0.91
C1 C2 1.378(7)
C1 H3 0.95
N3 H3A 0.91
N3 H3B 0.91
N3 H3C 0.91
N1 H1A 0.91
N1 H1B 0.91
N1 H1C 0.91
C5 C4 1.363(8)
C5 H1 0.95
Cl1 C3 1.727(5)
C2 C3 1.383(8)
C2 H4 0.95
C4 C3 1.397(9)
C4 H2 0.95
O5 H100 0.83(11)
O5 H200 0.86(8)

loop_
_geom_torsion_atom_site_label_1
_geom_torsion_atom_site_label_2
_geom_torsion_atom_site_label_3
_geom_torsion_atom_site_label_4
_geom_torsion
N3 Ru1 S1A O2A -44.8(3)
N1 Ru1 S1A O2A 47.6(3)
N6 Ru1 S1A O2A 41(11)
N4 Ru1 S1A O2A -132.6(3)
N2 Ru1 S1A O2A 134.9(3)
N3 Ru1 S1A O1A 138.0(3)
N1 Ru1 S1A O1A -129.7(3)
N6 Ru1 S1A O1A -136(11)
N4 Ru1 S1A O1A 50.1(3)
N2 Ru1 S1A O1A -42.3(3)
S1A Ru1 N6 C5 -41(11)
N3 Ru1 N6 C5 44.9(6)
N1 Ru1 N6 C5 -47.5(6)
N4 Ru1 N6 C5 132.7(6)
N2 Ru1 N6 C5 -134.9(6)
S1A Ru1 N6 C1 136(10)
N3 Ru1 N6 C1 -138.2(6)
N1 Ru1 N6 C1 129.4(6)
N4 Ru1 N6 C1 -50.4(5)
N2 Ru1 N6 C1 42.0(6)
C5 N6 C1 C2 -3.1(10)
Ru1 N6 C1 C2 179.9(4)
C1 N6 C5 C4 3.8(10)
Ru1 N6 C5 C4 -179.2(5)
N6 C1 C2 C3 -0.2(9)
N6 C5 C4 C3 -1.2(10)
C1 C2 C3 C4 3.0(10)
C1 C2 C3 Cl1 -176.5(5)
C5 C4 C3 C2 -2.4(10)
C5 C4 C3 Cl1 177.1(5)
